data_2212682
loop_
_publ_author_name
'Yong-Rong Xie'
'Gen-Wu Ge'
'Xiao-Yong Yuan'
'Dong-Bei Wan'
'Rui-Qing Yang'

_publ_section_title
;
 Hexaaquamagnesium(II) 2-methyl-5-nitrobenzenesulfonate dihydrate
;
_journal_coeditor_code SG2129
_journal_issue 3
_journal_name_full 'Acta Crystallographica Section E'
_journal_page_first m812
_journal_page_last m814
_journal_paper_doi 10.1107/S1600536807007283
_journal_volume 63
_journal_year 2007
_chemical_formula_iupac '[Mg (H2 O)6] (C7 H6 N O5)2, 2H2 O'
_chemical_formula_moiety 'H12 Mg O6 2+, 2(C7 H6 N O5 S -), 2(H2 O)'
_chemical_formula_sum 'C14 H28 Mg N2 O18 S2'
_chemical_formula_weight 600.81
_chemical_name_systematic
;
Hexaaquamagnesium(II) 2-methyl-5-nitrobenzenesulfonate dihydrate
;
_space_group_IT_number 14
_symmetry_cell_setting monoclinic
_symmetry_space_group_name_Hall '-P 2ybc'
_symmetry_space_group_name_H-M 'P 1 21/c 1'
_atom_sites_solution_hydrogens geom
_atom_sites_solution_primary direct
_atom_sites_solution_secondary difmap
_audit_creation_method SHELXL-97
_cell_angle_alpha 90.00
_cell_angle_beta 94.895(3)
_cell_angle_gamma 90.00
_cell_formula_units_Z 2
_cell_length_a 12.409(3)
_cell_length_b 6.7734(16)
_cell_length_c 15.289(4)
_cell_measurement_reflns_used 170
_cell_measurement_temperature 292(2)
_cell_measurement_theta_max 27.72
_cell_measurement_theta_min 1.65
_cell_volume 1280.4(5)
_computing_cell_refinement 'SAINT (Bruker, 2004)'
_computing_data_collection 'SMART (Bruker, 2004)'
_computing_data_reduction SAINT
_computing_molecular_graphics 'SHELXTL (Bruker, 2004)'
_computing_publication_material SHELXTL
_computing_structure_refinement 'SHELXL97 (Sheldrick, 1997)'
_computing_structure_solution 'SHELXS97 (Sheldrick, 1997)'
_diffrn_ambient_temperature 292(2)
_diffrn_measured_fraction_theta_full 0.989
_diffrn_measured_fraction_theta_max 0.989
_diffrn_measurement_device_type 'Bruker SMART APEXII CCD area-detector'
_diffrn_measurement_method '\f and \w'
_diffrn_radiation_monochromator graphite
_diffrn_radiation_source 'fine-focus sealed tube'
_diffrn_radiation_type MoK\a
_diffrn_radiation_wavelength 0.71073
_diffrn_reflns_av_R_equivalents 0.0117
_diffrn_reflns_av_sigmaI/netI 0.0141
_diffrn_reflns_limit_h_max 9
_diffrn_reflns_limit_h_min -16
_diffrn_reflns_limit_k_max 7
_diffrn_reflns_limit_k_min -8
_diffrn_reflns_limit_l_max 19
_diffrn_reflns_limit_l_min -19
_diffrn_reflns_number 6819
_diffrn_reflns_theta_full 27.72
_diffrn_reflns_theta_max 27.72
_diffrn_reflns_theta_min 1.65
_diffrn_standards_decay_% 0
_diffrn_standards_interval_count 0
_diffrn_standards_interval_time 0
_diffrn_standards_number 0
_exptl_absorpt_coefficient_mu 0.317
_exptl_absorpt_correction_T_max 0.934
_exptl_absorpt_correction_T_min 0.879
_exptl_absorpt_correction_type multi-scan
_exptl_absorpt_process_details '(SADABS; Sheldrick, 1996)'
_exptl_crystal_colour colourless
_exptl_crystal_density_diffrn 1.558
_exptl_crystal_density_method 'not measured'
_exptl_crystal_description block
_exptl_crystal_F_000 628
_exptl_crystal_size_max 0.499
_exptl_crystal_size_mid 0.332
_exptl_crystal_size_min 0.207
_refine_diff_density_max 0.478
_refine_diff_density_min -0.643
_refine_ls_extinction_coef 0.0012
_refine_ls_extinction_method SHELXL97
_refine_ls_goodness_of_fit_ref 1.078
_refine_ls_hydrogen_treatment constr
_refine_ls_matrix_type full
_refine_ls_number_parameters 170
_refine_ls_number_reflns 2970
_refine_ls_number_restraints 0
_refine_ls_restrained_S_all 1.078
_refine_ls_R_factor_all 0.0431
_refine_ls_R_factor_gt 0.0391
_refine_ls_shift/su_max 0.000
_refine_ls_shift/su_mean 0.000
_refine_ls_structure_factor_coef Fsqd
_refine_ls_weighting_details 'calc w=1/[\s^2^(Fo^2^)+(0.083P)^2^+0.5113P] where P=(Fo^2^+2Fc^2^)/3'
_refine_ls_weighting_scheme calc
_refine_ls_wR_factor_gt 0.1276
_refine_ls_wR_factor_ref 0.1307
_reflns_number_gt 2370
_reflns_number_total 2970
_reflns_threshold_expression I>2\s(I)
_cod_data_source_file sg2129.cif
_cod_data_source_block I
_cod_depositor_comments
;
The following automatic conversions were performed:
'_symmetry_cell_setting' value 'Monoclinic' changed to 'monoclinic'
according to '/home/saulius/struct/CIF-dictionaries/cif_core.dic'
dictionary named 'cif_core.dic' version 2.4.1 from 2010-06-29.

Automatic conversion script
Id: cif_fix_enum 1527 2010-12-29 10:47:43Z saulius 

The following automatic conversions were performed:

'_symmetry_cell_setting' value 'Monoclinic' changed to 'monoclinic'
according to /home/saulius/struct/CIF-dictionaries/cif_core.dic
dictionary named 'cif_core.dic' version 2.4.1 from 2010-06-29.

Automatic conversion script
Id: cif_fix_values 1715 2011-07-08 13:25:40Z adriana 
;
_cod_original_sg_symbol_H-M 'P 21/c'
_cod_database_code 2212682
_cod_database_fobs_code 2212682

loop_
_symmetry_equiv_pos_as_xyz
'x, y, z'
'-x, y+1/2, -z+1/2'
'-x, -y, -z'
'x, -y-1/2, z-1/2'

loop_
_atom_site_type_symbol
_atom_site_label
_atom_site_fract_x
_atom_site_fract_y
_atom_site_fract_z
_atom_site_U_iso_or_equiv
_atom_site_adp_type
_atom_site_calc_flag
_atom_site_refinement_flags
_atom_site_occupancy
S S1 0.23756(3) 0.18423(7) 0.32406(3) 0.03295(17) Uani d . 1
O O1 0.20027(12) 0.3810(2) 0.29654(10) 0.0450(4) Uani d . 1
O O2 0.23681(12) 0.1547(3) 0.41767(10) 0.0474(4) Uani d . 1
O O3 0.18272(12) 0.0283(3) 0.27266(11) 0.0510(4) Uani d . 1
O O4 0.60724(15) 0.2317(4) 0.50997(11) 0.0690(6) Uani d . 1
O O5 0.73452(12) 0.1670(3) 0.42879(11) 0.0536(4) Uani d . 1
N N1 0.63920(14) 0.1926(3) 0.43899(12) 0.0391(4) Uani d . 1
C C1 0.37637(14) 0.1758(2) 0.30284(11) 0.0273(4) Uani d . 1
C C2 0.45156(15) 0.1798(3) 0.37530(12) 0.0303(4) Uani d . 1
H H2A 0.4292 0.1829 0.4318 0.036 Uiso calc R 1
C C3 0.56002(15) 0.1792(3) 0.36215(12) 0.0304(4) Uani d . 1
C C4 0.59684(16) 0.1725(3) 0.27921(13) 0.0341(4) Uani d . 1
H H4A 0.6704 0.1693 0.2718 0.041 Uiso calc R 1
C C5 0.52059(16) 0.1705(3) 0.20791(12) 0.0334(4) Uani d . 1
H H5A 0.5440 0.1669 0.1517 0.040 Uiso calc R 1
C C6 0.40953(16) 0.1740(2) 0.21712(12) 0.0298(4) Uani d . 1
C C7 0.33117(18) 0.1785(3) 0.13663(13) 0.0407(5) Uani d . 1
H H7A 0.3704 0.1859 0.0853 0.061 Uiso calc R 1
H H7B 0.2850 0.2918 0.1389 0.061 Uiso calc R 1
H H7C 0.2880 0.0607 0.1343 0.061 Uiso calc R 1
Mg Mg1 0.0000 0.5000 0.5000 0.0303(2) Uani d S 1
O O6 0.06045(11) 0.6104(2) 0.62010(9) 0.0397(3) Uani d . 1
H H6A 0.1194 0.6750 0.6244 0.048 Uiso d R 1
H H6B 0.0264 0.5912 0.6653 0.048 Uiso d R 1
O O7 -0.07588(12) 0.7636(2) 0.47663(10) 0.0433(4) Uani d . 1
H H7D -0.0451 0.8545 0.4496 0.052 Uiso d R 1
H H7E -0.1384 0.7828 0.4939 0.052 Uiso d R 1
O O8 0.12860(11) 0.6132(2) 0.43679(10) 0.0434(4) Uani d . 1
H H8A 0.1786 0.6777 0.4656 0.052 Uiso d R 1
H H8C 0.1311 0.5949 0.3820 0.052 Uiso d R 1
O O9 0.96141(12) 0.5041(2) 0.83248(9) 0.0425(4) Uani d . 1
H H9A 1.0248 0.5164 0.8160 0.051 Uiso d R 1
H H9B 0.9222 0.5521 0.7894 0.051 Uiso d R 1

loop_
_atom_site_aniso_label
_atom_site_aniso_U_11
_atom_site_aniso_U_22
_atom_site_aniso_U_33
_atom_site_aniso_U_12
_atom_site_aniso_U_13
_atom_site_aniso_U_23
S1 0.0246(3) 0.0428(3) 0.0319(3) 0.00019(17) 0.00514(18) -0.00159(17)
O1 0.0366(8) 0.0517(9) 0.0469(8) 0.0128(7) 0.0049(6) 0.0029(7)
O2 0.0356(8) 0.0736(11) 0.0348(8) 0.0069(7) 0.0128(6) 0.0052(7)
O3 0.0370(8) 0.0603(10) 0.0557(10) -0.0152(7) 0.0044(7) -0.0116(8)
O4 0.0539(10) 0.1167(17) 0.0351(9) 0.0066(11) -0.0041(7) -0.0142(10)
O5 0.0303(8) 0.0704(11) 0.0584(10) -0.0069(7) -0.0056(7) 0.0028(8)
N1 0.0357(9) 0.0407(9) 0.0397(9) -0.0037(7) -0.0034(7) 0.0024(7)
C1 0.0265(8) 0.0277(8) 0.0283(8) 0.0004(6) 0.0060(7) -0.0007(6)
C2 0.0317(9) 0.0334(9) 0.0266(8) -0.0008(7) 0.0073(7) -0.0005(6)
C3 0.0296(9) 0.0306(9) 0.0308(9) -0.0012(7) 0.0012(7) 0.0001(7)
C4 0.0300(9) 0.0339(9) 0.0398(10) 0.0003(7) 0.0114(8) 0.0010(7)
C5 0.0386(10) 0.0337(9) 0.0296(9) 0.0000(7) 0.0127(8) -0.0003(7)
C6 0.0360(9) 0.0257(8) 0.0279(9) 0.0006(7) 0.0044(7) -0.0005(6)
C7 0.0460(12) 0.0469(11) 0.0283(9) 0.0017(9) -0.0010(8) -0.0004(8)
Mg1 0.0269(4) 0.0354(5) 0.0288(4) 0.0001(3) 0.0037(3) -0.0018(3)
O6 0.0391(8) 0.0450(8) 0.0341(7) -0.0028(6) -0.0014(6) -0.0039(6)
O7 0.0413(8) 0.0456(8) 0.0449(8) 0.0110(7) 0.0158(6) 0.0088(7)
O8 0.0350(7) 0.0535(9) 0.0430(8) -0.0110(6) 0.0104(6) -0.0114(7)
O9 0.0393(8) 0.0484(9) 0.0397(8) 0.0064(6) 0.0033(6) 0.0055(6)

loop_
_atom_type_symbol
_atom_type_description
_atom_type_scat_dispersion_real
_atom_type_scat_dispersion_imag
_atom_type_scat_source
C C 0.0033 0.0016 'International Tables Vol C Tables 4.2.6.8 and 6.1.1.4'
H H 0.0000 0.0000 'International Tables Vol C Tables 4.2.6.8 and 6.1.1.4'
Mg Mg 0.0486 0.0363 'International Tables Vol C Tables 4.2.6.8 and 6.1.1.4'
N N 0.0061 0.0033 'International Tables Vol C Tables 4.2.6.8 and 6.1.1.4'
O O 0.0106 0.0060 'International Tables Vol C Tables 4.2.6.8 and 6.1.1.4'
S S 0.1246 0.1234 'International Tables Vol C Tables 4.2.6.8 and 6.1.1.4'

loop_
_geom_angle_atom_site_label_1
_geom_angle_atom_site_label_2
_geom_angle_atom_site_label_3
_geom_angle_site_symmetry_1
_geom_angle_site_symmetry_3
_geom_angle
_geom_angle_publ_flag
O2 S1 O3 . . 113.15(10) ?
O2 S1 O1 . . 112.49(10) ?
O3 S1 O1 . . 112.69(10) ?
O2 S1 O1 . . 112.49(10) ?
O3 S1 O1 . . 112.69(10) ?
O2 S1 C1 . . 105.31(9) ?
O3 S1 C1 . . 107.11(9) ?
O1 S1 C1 . . 105.33(8) ?
O1 S1 C1 . . 105.33(8) ?
O5 N1 O4 . . 122.64(18) ?
O5 N1 C3 . . 118.63(18) ?
O4 N1 C3 . . 118.73(18) ?
C2 C1 C6 . . 120.95(16) ?
C2 C1 S1 . . 116.69(13) ?
C6 C1 S1 . . 122.30(14) ?
C3 C2 C1 . . 118.85(16) ?
C3 C2 H2A . . 120.6 ?
C1 C2 H2A . . 120.6 ?
C2 C3 C4 . . 122.44(17) ?
C2 C3 N1 . . 118.57(17) ?
C4 C3 N1 . . 118.96(18) ?
C5 C4 C3 . . 117.76(18) ?
C5 C4 H4A . . 121.1 ?
C3 C4 H4A . . 121.1 ?
C4 C5 C6 . . 122.37(17) ?
C4 C5 H5A . . 118.8 ?
C6 C5 H5A . . 118.8 ?
C5 C6 C1 . . 117.61(17) ?
C5 C6 C7 . . 119.52(17) ?
C1 C6 C7 . . 122.87(18) ?
C6 C7 H7A . . 109.5 ?
C6 C7 H7B . . 109.5 ?
H7A C7 H7B . . 109.5 ?
C6 C7 H7C . . 109.5 ?
H7A C7 H7C . . 109.5 ?
H7B C7 H7C . . 109.5 ?
O7 Mg1 O7 . 3_566 180.00(8) yes
O7 Mg1 O6 . . 88.05(6) yes
O7 Mg1 O6 3_566 . 91.95(6) ?
O6 Mg1 O6 . 3_566 180.0 yes
O7 Mg1 O8 . 3_566 92.48(6) ?
O6 Mg1 O8 . 3_566 87.43(6) ?
O7 Mg1 O8 . . 87.52(6) yes
O6 Mg1 O8 . . 92.57(6) yes
O8 Mg1 O8 3_566 . 180.0 yes
Mg1 O6 H6A . . 120.0 ?
Mg1 O6 H6B . . 120.0 ?
H6A O6 H6B . . 120.0 ?
Mg1 O7 H7D . . 120.0 ?
Mg1 O7 H7E . . 120.0 ?
H7D O7 H7E . . 120.0 ?
Mg1 O8 H8A . . 120.2 ?
Mg1 O8 H8C . . 119.8 ?
H8A O8 H8C . . 120.0 ?
H9A O9 H9B . . 102.4 ?

loop_
_geom_bond_atom_site_label_1
_geom_bond_atom_site_label_2
_geom_bond_site_symmetry_2
_geom_bond_distance
_geom_bond_publ_flag
S1 O2 . 1.4458(16) yes
S1 O3 . 1.4510(16) yes
S1 O1 . 1.4610(16) yes
S1 O1 . 1.4610(16) ?
S1 C1 . 1.7807(18) ?
O4 N1 . 1.216(3) yes
O5 N1 . 1.219(2) yes
N1 C3 . 1.469(2) ?
C1 C2 . 1.386(3) ?
C1 C6 . 1.407(2) ?
C2 C3 . 1.378(3) ?
C2 H2A . 0.9300 ?
C3 C4 . 1.385(3) ?
C4 C5 . 1.381(3) ?
C4 H4A . 0.9300 ?
C5 C6 . 1.397(3) ?
C5 H5A . 0.9300 ?
C6 C7 . 1.502(3) ?
C7 H7A . 0.9600 ?
C7 H7B . 0.9600 ?
C7 H7C . 0.9600 ?
Mg1 O7 . 2.0360(15) yes
Mg1 O7 3_566 2.0360(15) ?
Mg1 O6 . 2.0635(14) yes
Mg1 O6 3_566 2.0635(14) ?
Mg1 O8 3_566 2.0813(14) ?
Mg1 O8 . 2.0813(14) yes
O6 H6A . 0.8500 ?
O6 H6B . 0.8499 ?
O7 H7D . 0.8500 ?
O7 H7E . 0.8500 ?
O8 H8A . 0.8500 ?
O8 H8C . 0.8500 ?
O9 H9A . 0.8500 ?
O9 H9B . 0.8500 ?

loop_
_geom_hbond_atom_site_label_D
_geom_hbond_atom_site_label_H
_geom_hbond_atom_site_label_A
_geom_hbond_site_symmetry_A
_geom_hbond_distance_DH
_geom_hbond_distance_HA
_geom_hbond_distance_DA
_geom_hbond_angle_DHA
O6 H6A O5 3_666 0.85 2.31 3.103(2) 155.0
O7 H7D O9 4_475 0.85 2.04 2.779(2) 145.1
O7 H7E O2 3_566 0.85 1.94 2.731(2) 153.2
O8 H8A O5 3_666 0.85 2.14 2.955(2) 160.4
O8 H8C O1 1_555 0.85 2.18 2.862(2) 137.6
O9 H9A O3 4_666 0.85 2.14 2.976(2) 166.3
O9 H9B O1 3_666 0.85 1.97 2.801(2) 163.9
